data_4505878
loop_
_publ_author_name
'Su, Shengqun'
'Chen, Wan'
'Qin, Chao'
'Song, Shuyan'
'Guo, Zhiyong'
'Li, Guanghua'
'Song, Xuezhi'
'Zhu, Min'
'Wang, Song'
'Hao, Zhaomin'
'Zhang, Hongjie'

_publ_section_title
;
 Lanthanide Anionic Metal--Organic Frameworks Containing Semirigid
 Tetracarboxylate Ligands: Structure, Photoluminescence, and Magnetism
;
_journal_issue 4
_journal_name_full 'Crystal Growth &amp; Design'
_journal_page_first 1808
_journal_paper_doi 10.1021/cg201283a
_journal_volume 12
_journal_year 2012
_chemical_formula_moiety 'C40 H43 Er2 N3 O18'
_chemical_formula_sum 'C40 H43 Er2 N3 O18'
_chemical_formula_weight 1188.29
_chemical_melting_point ?
_chemical_name_systematic
; 
 ? 
;
_space_group_IT_number 60
_symmetry_cell_setting orthorhombic
_symmetry_space_group_name_Hall '-P 2n 2ab'
_symmetry_space_group_name_H-M 'P b c n'
_atom_sites_solution_hydrogens geom
_atom_sites_solution_primary direct
_atom_sites_solution_secondary difmap
_audit_creation_method SHELXL-97
_cell_angle_alpha 90.00
_cell_angle_beta 90.00
_cell_angle_gamma 90.00
_cell_formula_units_Z 4
_cell_length_a 15.7340(5)
_cell_length_b 10.6914(4)
_cell_length_c 23.3260(8)
_cell_measurement_reflns_used 3897
_cell_measurement_temperature 185(2)
_cell_measurement_theta_max 26.07
_cell_measurement_theta_min 1.75
_cell_volume 3923.9(2)
_computing_cell_refinement 'Bruker SMART'
_computing_data_collection 'Bruker SMART'
_computing_data_reduction 'Bruker SAINT'
_computing_molecular_graphics SHELXP-97
_computing_publication_material SHELXTL
_computing_structure_refinement 'SHELXL-97 (Sheldrick, 1997)'
_computing_structure_solution 'SHELXS-97 (Sheldrick, 1990)'
_diffrn_ambient_temperature 185(2)
_diffrn_detector_area_resol_mean 9.00cm
_diffrn_measured_fraction_theta_full 0.999
_diffrn_measured_fraction_theta_max 0.999
_diffrn_measurement_device_type 'CCD area detector'
_diffrn_measurement_method 'phi and omega scans'
_diffrn_radiation_monochromator graphite
_diffrn_radiation_source 'fine-focus sealed tube'
_diffrn_radiation_type MoK\a
_diffrn_radiation_wavelength 0.71073
_diffrn_reflns_av_R_equivalents 0.0404
_diffrn_reflns_av_sigmaI/netI 0.0293
_diffrn_reflns_limit_h_max 16
_diffrn_reflns_limit_h_min -19
_diffrn_reflns_limit_k_max 13
_diffrn_reflns_limit_k_min -12
_diffrn_reflns_limit_l_max 28
_diffrn_reflns_limit_l_min -28
_diffrn_reflns_number 20535
_diffrn_reflns_theta_full 26.07
_diffrn_reflns_theta_max 26.07
_diffrn_reflns_theta_min 1.75
_diffrn_standards_decay_% none
_diffrn_standards_interval_count none
_diffrn_standards_interval_time none
_diffrn_standards_number none
_exptl_absorpt_coefficient_mu 4.336
_exptl_absorpt_correction_T_max 0.5091
_exptl_absorpt_correction_T_min 0.4103
_exptl_absorpt_correction_type empirical
_exptl_absorpt_process_details SADABS
_exptl_crystal_colour pink
_exptl_crystal_density_diffrn 2.011
_exptl_crystal_density_meas ?
_exptl_crystal_density_method 'not measured'
_exptl_crystal_description block
_exptl_crystal_F_000 2336
_exptl_crystal_size_max 0.25
_exptl_crystal_size_mid 0.22
_exptl_crystal_size_min 0.18
_refine_diff_density_max 0.623
_refine_diff_density_min -0.650
_refine_diff_density_rms 0.110
_refine_ls_extinction_method none
_refine_ls_goodness_of_fit_ref 1.048
_refine_ls_hydrogen_treatment mixed
_refine_ls_matrix_type full
_refine_ls_number_parameters 305
_refine_ls_number_reflns 3891
_refine_ls_number_restraints 12
_refine_ls_restrained_S_all 1.052
_refine_ls_R_factor_all 0.0304
_refine_ls_R_factor_gt 0.0232
_refine_ls_shift/su_max 0.004
_refine_ls_shift/su_mean 0.000
_refine_ls_structure_factor_coef Fsqd
_refine_ls_weighting_details 'calc w=1/[\s^2^(Fo^2^)+(0.0268P)^2^+3.9943P] where P=(Fo^2^+2Fc^2^)/3'
_refine_ls_weighting_scheme calc
_refine_ls_wR_factor_gt 0.0554
_refine_ls_wR_factor_ref 0.0587
_reflns_number_gt 3278
_reflns_number_total 3891
_reflns_threshold_expression >2sigma(I)
_cod_data_source_file cg201283a_si_002.cif
_cod_data_source_block compound8
_cod_depositor_comments
;
The following automatic conversions were performed:

'_chemical_melting_point' value 'not measured' was changed to '?' -
the value is undefined or not given.

'_symmetry_cell_setting' value
'Orthorhombic' changed to 'orthorhombic' according to
/home/saulius/struct/CIF-dictionaries/cif_core.dic dictionary named
'cif_core.dic' version 2.4.1 from 2010-06-29.

Automatic conversion script
Id: cif_fix_values 1715 2011-07-08 13:25:40Z adriana 

The following automatic conversions were performed:

'_exptl_crystal_density_meas' value 'none' was changed to '?' - the
value is perceived as not measured.

Automatic conversion script
Id: cif_fix_values 3008 2015-01-20 13:52:24Z robertas 
;
_cod_original_sg_symbol_H-M Pbcn
_cod_database_code 4505878

loop_
_symmetry_equiv_pos_as_xyz
'x, y, z'
'-x+1/2, -y+1/2, z+1/2'
'-x, y, -z+1/2'
'x+1/2, -y+1/2, -z'
'-x, -y, -z'
'x-1/2, y-1/2, -z-1/2'
'x, -y, z-1/2'
'-x-1/2, y-1/2, z'

loop_
_atom_site_label
_atom_site_type_symbol
_atom_site_fract_x
_atom_site_fract_y
_atom_site_fract_z
_atom_site_U_iso_or_equiv
_atom_site_adp_type
_atom_site_occupancy
_atom_site_symmetry_multiplicity
_atom_site_calc_flag
_atom_site_refinement_flags
_atom_site_disorder_assembly
_atom_site_disorder_group
Er1 Er 0.452363(9) 0.969124(14) 0.584064(6) 0.00957(6) Uani 1 1 d . . .
O1 O 0.53458(15) 0.9422(2) 0.66917(11) 0.0154(6) Uani 1 1 d . . .
O2 O 0.50966(16) 0.7724(2) 0.61938(10) 0.0181(6) Uani 1 1 d . . .
O3 O 0.65716(15) 0.8763(2) 0.86702(11) 0.0180(6) Uani 1 1 d . . .
O4 O 0.7469(2) 0.7217(3) 0.87931(13) 0.0431(9) Uani 1 1 d . . .
O5 O 0.83261(16) 0.4487(2) 0.46519(11) 0.0169(6) Uani 1 1 d . . .
O6 O 0.91569(16) 0.4462(2) 0.54175(11) 0.0173(6) Uani 1 1 d . . .
O7 O 0.57958(16) 0.1807(2) 0.48266(10) 0.0157(5) Uani 1 1 d . . .
O8 O 0.50990(16) 0.1666(2) 0.56624(10) 0.0161(5) Uani 1 1 d . . .
O9 O 0.3951(2) 1.1182(3) 0.64910(14) 0.0211(6) Uani 1 1 d . . .
H9C H 0.345(4) 1.149(5) 0.646(2) 0.07(2) Uiso 1 1 d . . .
H9B H 0.404(3) 1.125(4) 0.678(2) 0.023(15) Uiso 1 1 d . . .
C1 C 0.5942(2) 0.7492(3) 0.70281(15) 0.0125(7) Uani 1 1 d . . .
C2 C 0.6185(2) 0.6283(3) 0.68732(15) 0.0153(8) Uani 1 1 d . . .
H2 H 0.6010 0.5955 0.6513 0.018 Uiso 1 1 calc . . .
C3 C 0.6676(2) 0.5552(3) 0.72342(15) 0.0140(8) Uani 1 1 d . . .
C4 C 0.6927(2) 0.6051(3) 0.77590(15) 0.0150(8) Uani 1 1 d . . .
H4 H 0.7285 0.5576 0.8004 0.018 Uiso 1 1 calc . . .
C5 C 0.6660(2) 0.7238(3) 0.79315(15) 0.0140(8) Uani 1 1 d . . .
C6 C 0.6165(2) 0.7964(3) 0.75608(15) 0.0136(7) Uani 1 1 d . . .
H6 H 0.5983 0.8775 0.7673 0.016 Uiso 1 1 calc . . .
C7 C 0.6922(2) 0.4219(3) 0.70875(16) 0.0175(8) Uani 1 1 d . . .
H7A H 0.7487 0.4046 0.7257 0.021 Uiso 1 1 calc . . .
H7B H 0.6509 0.3648 0.7273 0.021 Uiso 1 1 calc . . .
C8 C 0.6959(2) 0.3904(3) 0.64573(15) 0.0141(7) Uani 1 1 d . . .
C9 C 0.7655(2) 0.4268(3) 0.61243(16) 0.0152(8) Uani 1 1 d . . .
H9 H 0.8107 0.4723 0.6297 0.018 Uiso 1 1 calc . . .
C10 C 0.7697(2) 0.3975(3) 0.55452(15) 0.0132(7) Uani 1 1 d . . .
C11 C 0.7036(2) 0.3293(3) 0.52909(15) 0.0127(7) Uani 1 1 d . . .
H11 H 0.7054 0.3109 0.4893 0.015 Uiso 1 1 calc . . .
C12 C 0.6357(2) 0.2887(3) 0.56211(15) 0.0122(7) Uani 1 1 d . . .
C13 C 0.6319(2) 0.3200(3) 0.61976(15) 0.0151(8) Uani 1 1 d . . .
H13 H 0.5848 0.2930 0.6420 0.018 Uiso 1 1 calc . . .
C14 C 0.5432(2) 0.8250(3) 0.66115(15) 0.0141(8) Uani 1 1 d . . .
C15 C 0.6914(2) 0.7768(3) 0.85048(16) 0.0172(8) Uani 1 1 d . . .
C16 C 0.8446(2) 0.4333(3) 0.51855(15) 0.0125(7) Uani 1 1 d . . .
C17 C 0.5695(2) 0.2059(3) 0.53481(16) 0.0132(8) Uani 1 1 d . . .
N1 N 0.8268(2) 0.9121(4) 0.94251(18) 0.0373(9) Uani 1 1 d D . .
H1A H 0.7898(13) 0.848(2) 0.9326(6) 0.045 Uiso 1 1 d D . .
H1B H 0.7854(13) 0.970(2) 0.9471(7) 0.045 Uiso 1 1 d D . .
C18 C 0.8843(7) 0.9391(9) 0.8957(4) 0.0313(9) Uani 0.50 1 d PD A 1
H18A H 0.8721 0.8831 0.8635 0.047 Uiso 0.50 1 calc PR A 1
H18B H 0.9430 0.9265 0.9085 0.047 Uiso 0.50 1 calc PR A 1
H18C H 0.8767 1.0261 0.8835 0.047 Uiso 0.50 1 calc PR A 1
C18' C 0.8984(7) 0.9770(9) 0.9068(4) 0.0313(9) Uani 0.50 1 d P A 2
H18D H 0.8762 1.0000 0.8690 0.047 Uiso 0.50 1 calc PR A 2
H18E H 0.9463 0.9193 0.9021 0.047 Uiso 0.50 1 calc PR A 2
H18F H 0.9177 1.0525 0.9268 0.047 Uiso 0.50 1 calc PR A 2
C19 C 0.8665(3) 0.8807(4) 0.99851(18) 0.0313(9) Uani 1 1 d D A .
H19A H 0.8242 0.8408 1.0234 0.047 Uiso 1 1 calc R . .
H19B H 0.8873 0.9574 1.0168 0.047 Uiso 1 1 calc R . .
H19C H 0.9141 0.8232 0.9923 0.047 Uiso 1 1 calc R . .
C20 C 0.5000 1.1207(12) 0.7500 0.111(4) Uani 1 2 d SU . .
N2 N 0.4250(7) 1.1441(13) 0.7628(5) 0.052(4) Uani 0.50 1 d P . .
C21 C 0.6165(8) 1.1149(15) 0.7309(7) 0.041(3) Uani 0.50 1 d P . .

loop_
_atom_site_aniso_label
_atom_site_aniso_U_11
_atom_site_aniso_U_22
_atom_site_aniso_U_33
_atom_site_aniso_U_23
_atom_site_aniso_U_13
_atom_site_aniso_U_12
Er1 0.00847(9) 0.01136(10) 0.00887(10) 0.00110(6) -0.00062(6) -0.00019(6)
O1 0.0153(13) 0.0139(13) 0.0169(14) 0.0021(11) -0.0032(10) 0.0029(10)
O2 0.0206(14) 0.0179(13) 0.0158(14) 0.0010(11) -0.0081(11) 0.0000(11)
O3 0.0160(14) 0.0207(14) 0.0171(14) -0.0063(11) 0.0004(11) 0.0055(11)
O4 0.052(2) 0.055(2) 0.0226(17) -0.0199(16) -0.0213(15) 0.0376(18)
O5 0.0150(13) 0.0225(14) 0.0131(14) 0.0004(11) 0.0035(10) -0.0047(11)
O6 0.0115(13) 0.0158(13) 0.0247(15) 0.0016(11) -0.0047(11) -0.0026(10)
O7 0.0195(13) 0.0165(13) 0.0112(13) -0.0004(11) -0.0012(10) -0.0041(11)
O8 0.0150(13) 0.0165(13) 0.0168(13) -0.0030(11) 0.0043(11) -0.0017(11)
O9 0.0198(16) 0.0273(16) 0.0162(17) -0.0041(13) 0.0028(13) 0.0019(13)
C1 0.0100(18) 0.0139(18) 0.0136(18) 0.0027(15) -0.0009(14) 0.0000(14)
C2 0.0169(19) 0.0202(19) 0.0087(18) -0.0022(15) -0.0009(14) 0.0011(16)
C3 0.0153(18) 0.0145(18) 0.0122(18) 0.0008(15) 0.0001(14) 0.0018(15)
C4 0.0158(19) 0.0178(19) 0.0114(18) -0.0004(15) -0.0017(14) 0.0027(15)
C5 0.0120(18) 0.0204(19) 0.0097(18) -0.0024(15) -0.0010(14) 0.0009(15)
C6 0.0130(18) 0.0183(18) 0.0093(18) 0.0021(15) 0.0031(14) -0.0007(15)
C7 0.019(2) 0.0185(19) 0.0146(19) 0.0000(16) -0.0034(15) 0.0053(16)
C8 0.0170(19) 0.0112(17) 0.0142(19) -0.0027(15) -0.0010(15) 0.0034(15)
C9 0.0146(19) 0.0144(17) 0.0167(19) -0.0019(16) -0.0039(15) 0.0003(15)
C10 0.0122(18) 0.0129(17) 0.0146(19) 0.0016(15) -0.0008(14) -0.0011(15)
C11 0.0153(18) 0.0133(17) 0.0096(18) 0.0005(14) -0.0012(14) 0.0021(14)
C12 0.0105(17) 0.0114(17) 0.0148(18) 0.0002(15) -0.0006(14) 0.0031(14)
C13 0.0135(18) 0.0150(18) 0.0167(19) -0.0001(15) 0.0048(15) 0.0009(15)
C14 0.0118(18) 0.0167(18) 0.0139(19) 0.0038(16) 0.0033(14) 0.0000(15)
C15 0.019(2) 0.021(2) 0.0118(19) -0.0026(16) -0.0020(15) 0.0061(16)
C16 0.0142(19) 0.0086(16) 0.0148(19) -0.0027(14) 0.0017(14) -0.0002(14)
C17 0.0120(18) 0.0114(17) 0.016(2) 0.0026(15) -0.0004(14) 0.0020(14)
N1 0.026(2) 0.042(2) 0.043(2) -0.012(2) -0.0047(18) 0.0087(18)
C18 0.038(2) 0.028(2) 0.028(2) -0.0010(17) -0.0031(17) -0.0018(17)
C18' 0.038(2) 0.028(2) 0.028(2) -0.0010(17) -0.0031(17) -0.0018(17)
C19 0.038(2) 0.028(2) 0.028(2) -0.0010(17) -0.0031(17) -0.0018(17)
C20 0.140(8) 0.096(7) 0.098(7) 0.000 -0.036(7) 0.000
N2 0.057(8) 0.071(9) 0.028(6) -0.020(6) -0.021(6) 0.046(7)
C21 0.029(7) 0.052(8) 0.043(7) -0.001(5) -0.005(6) -0.005(7)

loop_
_atom_type_symbol
_atom_type_description
_atom_type_scat_dispersion_real
_atom_type_scat_dispersion_imag
_atom_type_scat_source
C C 0.0033 0.0016 'International Tables Vol C Tables 4.2.6.8 and 6.1.1.4'
H H 0.0000 0.0000 'International Tables Vol C Tables 4.2.6.8 and 6.1.1.4'
N N 0.0061 0.0033 'International Tables Vol C Tables 4.2.6.8 and 6.1.1.4'
O O 0.0106 0.0060 'International Tables Vol C Tables 4.2.6.8 and 6.1.1.4'
Er Er -0.2586 4.9576 'International Tables Vol C Tables 4.2.6.8 and 6.1.1.4'

loop_
_geom_angle_atom_site_label_1
_geom_angle_atom_site_label_2
_geom_angle_atom_site_label_3
_geom_angle
_geom_angle_site_symmetry_1
_geom_angle_site_symmetry_3
O7 Er1 O3 82.55(9) 5_666 3_656
O7 Er1 O6 80.37(9) 5_666 8_765
O3 Er1 O6 147.30(9) 3_656 8_765
O7 Er1 O8 126.66(8) 5_666 1_565
O3 Er1 O8 140.50(9) 3_656 1_565
O6 Er1 O8 70.83(8) 8_765 1_565
O7 Er1 O5 75.87(9) 5_666 4_466
O3 Er1 O5 78.73(9) 3_656 4_466
O6 Er1 O5 123.03(9) 8_765 4_466
O8 Er1 O5 83.51(9) 1_565 4_466
O7 Er1 O9 145.04(10) 5_666 .
O3 Er1 O9 71.81(9) 3_656 .
O6 Er1 O9 133.14(10) 8_765 .
O8 Er1 O9 69.77(9) 1_565 .
O5 Er1 O9 76.11(10) 4_466 .
O7 Er1 O1 126.85(8) 5_666 .
O3 Er1 O1 86.62(9) 3_656 .
O6 Er1 O1 81.70(9) 8_765 .
O8 Er1 O1 92.71(9) 1_565 .
O5 Er1 O1 151.27(8) 4_466 .
O9 Er1 O1 75.87(10) . .
O7 Er1 O2 72.92(8) 5_666 .
O3 Er1 O2 74.67(9) 3_656 .
O6 Er1 O2 73.75(9) 8_765 .
O8 Er1 O2 134.33(9) 1_565 .
O5 Er1 O2 141.04(9) 4_466 .
O9 Er1 O2 120.28(10) . .
O1 Er1 O2 54.06(8) . .
O7 Er1 C14 99.52(10) 5_666 .
O3 Er1 C14 79.83(9) 3_656 .
O6 Er1 C14 75.80(10) 8_765 .
O8 Er1 C14 114.80(10) 1_565 .
O5 Er1 C14 158.48(9) 4_466 .
O9 Er1 C14 98.89(11) . .
O1 Er1 C14 27.38(10) . .
O2 Er1 C14 26.68(9) . .
C14 O1 Er1 93.1(2) . .
C14 O2 Er1 91.8(2) . .
C15 O3 Er1 147.6(2) . 3_656
C16 O5 Er1 113.9(2) . 4_566
C16 O6 Er1 179.5(3) . 8_755
C17 O7 Er1 141.3(2) . 5_666
C17 O8 Er1 133.8(2) . 1_545
C6 C1 C2 120.0(3) . .
C6 C1 C14 121.3(3) . .
C2 C1 C14 118.7(3) . .
C3 C2 C1 121.2(3) . .
C2 C3 C4 118.5(3) . .
C2 C3 C7 122.4(3) . .
C4 C3 C7 119.1(3) . .
C3 C4 C5 121.1(3) . .
C4 C5 C6 119.6(3) . .
C4 C5 C15 121.2(3) . .
C6 C5 C15 119.2(3) . .
C1 C6 C5 119.5(3) . .
C8 C7 C3 116.0(3) . .
C13 C8 C9 118.3(3) . .
C13 C8 C7 121.0(3) . .
C9 C8 C7 120.6(3) . .
C10 C9 C8 121.0(3) . .
C9 C10 C11 119.6(3) . .
C9 C10 C16 121.7(3) . .
C11 C10 C16 118.7(3) . .
C12 C11 C10 120.0(3) . .
C11 C12 C13 119.7(3) . .
C11 C12 C17 118.8(3) . .
C13 C12 C17 121.4(3) . .
C12 C13 C8 121.4(3) . .
O2 C14 O1 121.0(3) . .
O2 C14 C1 119.4(3) . .
O1 C14 C1 119.6(3) . .
O2 C14 Er1 61.53(19) . .
O1 C14 Er1 59.52(18) . .
C1 C14 Er1 178.6(2) . .
O4 C15 O3 122.3(3) . .
O4 C15 C5 119.1(3) . .
O3 C15 C5 118.6(3) . .
O6 C16 O5 122.9(3) . .
O6 C16 C10 119.3(3) . .
O5 C16 C10 117.8(3) . .
O7 C17 O8 125.8(3) . .
O7 C17 C12 116.5(3) . .
O8 C17 C12 117.6(3) . .
C18 N1 C19 116.5(5) . .
C18 N1 C18' 19.7(5) . .
C19 N1 C18' 105.4(5) . .
N2 C20 N2 156.8(19) . 3_656
N2 C20 C21 170.3(12) . .
N2 C20 C21 13.5(10) 3_656 .
N2 C20 C21 13.5(10) . 3_656
N2 C20 C21 170.3(12) 3_656 3_656
C21 C20 C21 176.2(12) . 3_656
C21 N2 C20 143(3) 3_656 .
N2 C21 C20 23.1(17) 3_656 .

loop_
_geom_bond_atom_site_label_1
_geom_bond_atom_site_label_2
_geom_bond_distance
_geom_bond_site_symmetry_2
Er1 O7 2.290(2) 5_666
Er1 O3 2.293(2) 3_656
Er1 O6 2.312(2) 8_765
Er1 O8 2.335(2) 1_565
Er1 O5 2.375(2) 4_466
Er1 O9 2.378(3) .
Er1 O1 2.387(2) .
Er1 O2 2.432(2) .
Er1 C14 2.766(4) .
O1 C14 1.274(4) .
O2 C14 1.243(4) .
O3 C15 1.254(4) .
O3 Er1 2.293(2) 3_656
O4 C15 1.250(4) .
O5 C16 1.270(4) .
O5 Er1 2.375(2) 4_566
O6 C16 1.250(4) .
O6 Er1 2.312(2) 8_755
O7 C17 1.256(4) .
O7 Er1 2.290(2) 5_666
O8 C17 1.262(4) .
O8 Er1 2.335(2) 1_545
C1 C6 1.387(5) .
C1 C2 1.395(5) .
C1 C14 1.499(5) .
C2 C3 1.385(5) .
C3 C4 1.392(5) .
C3 C7 1.516(5) .
C4 C5 1.396(5) .
C5 C6 1.399(5) .
C5 C15 1.506(5) .
C7 C8 1.509(5) .
C8 C13 1.395(5) .
C8 C9 1.398(5) .
C9 C10 1.388(5) .
C10 C11 1.402(5) .
C10 C16 1.496(5) .
C11 C12 1.387(5) .
C12 C13 1.387(5) .
C12 C17 1.508(5) .
N1 C18 1.446(11) .
N1 C19 1.486(6) .
N1 C18' 1.564(11) .
C20 N2 1.243(11) .
C20 N2 1.243(11) 3_656
C20 C21 1.888(12) .
C20 C21 1.888(12) 3_656
N2 C21 0.739(14) 3_656
C21 N2 0.739(14) 3_656
